data_7021829
loop_
_publ_author_name
'Trifunovi\'c, Sre\'cko R'
'Mileti\'c, Vesna D'
'Jevti\'c, Verica V'
'Meetsma, Auke'
'Matovi\'c, Zoran D'

_publ_section_title
;
 Nickel(ii) in chelate N2O2 environment. DFT approach and in-depth
 molecular orbital and configurational analysis.
;
_journal_issue 37
_journal_name_full 'Dalton transactions (Cambridge, England : 2003)'
_journal_page_first 13357
_journal_page_last 13368
_journal_paper_doi 10.1039/c3dt51099a
_journal_volume 42
_journal_year 2013
_chemical_absolute_configuration ad
_chemical_compound_source 'see text'
_chemical_formula_moiety 'C8 H18 N2 Ni O6'
_chemical_formula_sum 'C8 H18 N2 Ni O6'
_chemical_formula_weight 296.93
_chemical_name_systematic ' ?'
_space_group_IT_number 4
_symmetry_cell_setting monoclinic
_symmetry_Int_Tables_number 4
_symmetry_space_group_name_Hall 'P 2yb'
_symmetry_space_group_name_H-M 'P 1 21 1'
_atom_sites_solution_hydrogens difmap
_atom_sites_solution_primary direct
_atom_sites_solution_secondary direct
_audit_creation_date '2006-01-18 09:23:39'
_audit_creation_method
;
PLATON <TABLE ACC> option (version :: 110805)
SHELXL97-2 & Manual Editing
;
_audit_update_record
;
?

2010-02-22 # Formatted by publCIF
;
_cell_angle_alpha 90
_cell_angle_beta 100.225(1)
_cell_angle_gamma 90
_cell_formula_units_Z 2
_cell_length_a 7.5532(5)
_cell_length_b 9.1933(6)
_cell_length_c 8.2722(5)
_cell_measurement_reflns_used 3992
_cell_measurement_temperature 100(1)
_cell_measurement_theta_max 29.75
_cell_measurement_theta_min 2.50
_cell_volume 565.29(6)
_computing_cell_refinement 'SAINT, (Bruker, 2001)'
_computing_data_collection 'SMART, (Bruker, 2001)'
_computing_data_reduction 'XPREP, (Bruker, 2001)'
_computing_molecular_graphics
;
PLUTO (Meetsma, 2005)
PLATON (Spek, 2003)
;
_computing_publication_material 'PLATON (Spek, 2003)'
_computing_structure_refinement 'SHELXL-97, (Sheldrick, 1997)'
_computing_structure_solution
;
SIR2004 (Burla et al., 2005)
;
_diffrn_ambient_temperature 100(1)
_diffrn_detector_area_resol_mean 66.06
_diffrn_measured_fraction_theta_full 0.998
_diffrn_measured_fraction_theta_max 0.993
_diffrn_measurement_device_type
;
Bruker Smart Apex; CCD area detector
;
_diffrn_measurement_method '\f and \w scans'
_diffrn_radiation_detector
;
CCD area-detector
;
_diffrn_radiation_monochromator 'parallel mounted graphite'
_diffrn_radiation_source 'fine focus sealed Siemens Mo tube '
_diffrn_radiation_type MoK\a
_diffrn_radiation_wavelength 0.71073
_diffrn_reflns_av_R_equivalents 0.0155
_diffrn_reflns_av_sigmaI/netI 0.0274
_diffrn_reflns_limit_h_max 10
_diffrn_reflns_limit_h_min -10
_diffrn_reflns_limit_k_max 12
_diffrn_reflns_limit_k_min -11
_diffrn_reflns_limit_l_max 11
_diffrn_reflns_limit_l_min -11
_diffrn_reflns_number 5182
_diffrn_reflns_reduction_process
;
Intensity data were corrected for Lorentz and polarization
effects, decay and absorption and reduced to F~o~^2^
using SAINT (Bruker, 2000) and SADABS (Sheldrick, 2001)
;
_diffrn_reflns_theta_full 25.00
_diffrn_reflns_theta_max 28.27
_diffrn_reflns_theta_min 2.74
_diffrn_standards_decay_% 0
_diffrn_standards_number 0
_exptl_absorpt_coefficient_mu 1.735
_exptl_absorpt_correction_T_max 0.8595
_exptl_absorpt_correction_T_min 0.7795
_exptl_absorpt_correction_type multi-scan
_exptl_absorpt_process_details '(SADABS, (Bruker, 2001)'
_exptl_crystal_colour green
_exptl_crystal_density_diffrn 1.744
_exptl_crystal_density_method 'not measured'
_exptl_crystal_description block
_exptl_crystal_F_000 312
_exptl_crystal_size_max 0.14
_exptl_crystal_size_mid 0.12
_exptl_crystal_size_min 0.09
_refine_diff_density_max 0.470
_refine_diff_density_min -0.332
_refine_diff_density_rms 0.060
_refine_ls_abs_structure_details
;
Flack, H.D. & Bernardinelli, G. (1999, 2000)
;
_refine_ls_abs_structure_Flack -0.009(11)
_refine_ls_extinction_method none
_refine_ls_goodness_of_fit_ref 1.055
_refine_ls_hydrogen_treatment refall
_refine_ls_matrix_type full
_refine_ls_number_parameters 226
_refine_ls_number_reflns 2671
_refine_ls_number_restraints 1
_refine_ls_restrained_S_all 1.055
_refine_ls_R_factor_all 0.0278
_refine_ls_R_factor_gt 0.0270
_refine_ls_shift/su_max 0.000
_refine_ls_shift/su_mean 0.000
_refine_ls_structure_factor_coef Fsqd
_refine_ls_weighting_details 'calc w=1/[\s^2^(Fo^2^)+(0.0483P)^2^+0.0955P] where P=(Fo^2^+2Fc^2^)/3'
_refine_ls_weighting_scheme calc
_refine_ls_wR_factor_gt 0.0685
_refine_ls_wR_factor_ref 0.0689
_reflns_number_gt 2596
_reflns_number_total 2671
_reflns_threshold_expression I>2\s(I)
_cod_data_source_file c3dt51099a.txt
_cod_data_source_block Q1071
_cod_depositor_comments
;
The following automatic conversions were performed:

'_symmetry_cell_setting' value 'Monoclinic' changed to 'monoclinic'
according to /home/saulius/struct/CIF-dictionaries/cif_core.dic
dictionary named 'cif_core.dic' version 2.4.2 from
2011-04-26.

'_exptl_absorpt_correction_type' value 'Multi-Scan'
changed to 'multi-scan' according to
/home/saulius/struct/CIF-dictionaries/cif_core.dic dictionary named
'cif_core.dic' version 2.4.2 from 2011-04-26.

Automatic conversion script
Id: cif_fix_values 1891 2012-01-12 08:04:46Z andrius 
;
_cod_original_sg_symbol_H-M 'P 21'
_cod_database_code 7021829

loop_
_symmetry_equiv_pos_site_id
_symmetry_equiv_pos_as_xyz
1 x,y,z
2 -x,1/2+y,-z

loop_
_atom_site_aniso_label
_atom_site_aniso_U_11
_atom_site_aniso_U_22
_atom_site_aniso_U_33
_atom_site_aniso_U_23
_atom_site_aniso_U_13
_atom_site_aniso_U_12
Ni 0.0089(1) 0.0087(1) 0.0082(1) 0.0008(1) 0.0027(1) 0.0005(1)
O1 0.0114(8) 0.0093(9) 0.0165(8) 0.0011(7) 0.0036(7) 0.0003(6)
O2 0.0116(7) 0.0126(8) 0.0137(7) -0.0023(6) 0.0028(6) 0.0010(6)
O3 0.0121(8) 0.0122(9) 0.0097(8) 0.0000(7) 0.0020(6) 0.0008(7)
O4 0.0144(7) 0.0117(8) 0.0134(7) -0.0003(6) 0.0035(6) 0.0039(6)
O5 0.0092(8) 0.0145(10) 0.0150(9) 0.0035(7) 0.0023(7) -0.0016(7)
O6 0.0169(7) 0.0117(8) 0.0098(6) -0.0008(10) 0.0040(5) -0.0023(9)
N1 0.0132(10) 0.0100(10) 0.0073(9) -0.0001(7) 0.0018(7) 0.0014(7)
N2 0.0103(8) 0.0087(11) 0.0090(8) -0.0011(6) 0.0017(7) 0.0005(6)
C1 0.0116(9) 0.0113(11) 0.0075(9) 0.0022(8) 0.0001(8) -0.0001(8)
C2 0.0089(8) 0.0079(12) 0.0116(9) -0.0002(7) 0.0030(7) 0.0001(7)
C3 0.0127(9) 0.0111(14) 0.0123(9) -0.0021(8) -0.0004(7) 0.0004(8)
C4 0.0120(10) 0.0102(11) 0.0105(9) 0.0010(8) 0.0021(8) 0.0000(8)
C5 0.0109(9) 0.0128(11) 0.0106(9) 0.0001(8) 0.0031(8) -0.0001(8)
C6 0.0104(9) 0.0092(10) 0.0125(10) -0.0012(8) 0.0041(8) -0.0020(8)
C7 0.0113(9) 0.0117(11) 0.0093(9) 0.0001(8) 0.0019(7) 0.0020(7)
C8 0.0138(10) 0.0181(12) 0.0134(10) -0.0043(9) -0.0004(9) 0.0021(8)

loop_
_atom_site_label
_atom_site_type_symbol
_atom_site_thermal_displace_type
_atom_site_fract_x
_atom_site_fract_y
_atom_site_fract_z
_atom_site_occupancy
_atom_site_U_iso_or_equiv
Ni Ni Uani 0.22589(3) 0.26991(3) 0.36142(3) 1.000 0.0085(1)
O1 O Uani 0.4035(2) 0.10655(19) 0.3335(2) 1.000 0.0123(5)
O2 O Uani 0.6792(2) 0.06366(19) 0.2817(2) 1.000 0.0126(4)
O3 O Uani 0.0484(2) 0.4429(2) 0.3559(2) 1.000 0.0113(5)
O4 O Uani -0.1203(2) 0.59987(19) 0.1877(2) 1.000 0.0130(4)
O5 O Uani 0.0335(3) 0.1089(2) 0.3707(3) 1.000 0.0129(5)
O6 O Uani 0.28236(19) 0.2710(4) 0.61566(17) 1.000 0.0126(4)
N1 N Uani 0.4586(3) 0.3995(2) 0.3544(3) 1.000 0.0102(6)
N2 N Uani 0.1701(3) 0.3048(2) 0.1043(2) 1.000 0.0093(5)
C1 C Uani 0.5616(3) 0.1461(3) 0.3235(3) 1.000 0.0103(6)
C2 C Uani 0.6172(3) 0.3013(2) 0.3758(3) 1.000 0.0093(6)
C3 C Uani 0.7073(3) 0.2928(3) 0.5574(3) 1.000 0.0124(6)
C4 C Uani 0.4257(3) 0.4713(3) 0.1917(3) 1.000 0.0109(6)
C5 C Uani 0.3397(3) 0.3631(3) 0.0611(3) 1.000 0.0113(6)
C6 C Uani -0.0197(3) 0.4908(3) 0.2136(3) 1.000 0.0105(6)
C7 C Uani 0.0162(3) 0.4066(3) 0.0619(3) 1.000 0.0108(6)
C8 C Uani -0.1550(3) 0.3249(3) -0.0136(3) 1.000 0.0154(6)
H2 H Uiso 0.703(4) 0.339(3) 0.313(4) 1.000 0.006(6)
H3 H Uiso 0.614(4) 0.257(5) 0.621(3) 1.000 0.018(7)
H3' H Uiso 0.801(5) 0.227(4) 0.566(5) 1.000 0.036(11)
H3" H Uiso 0.752(5) 0.373(5) 0.593(5) 1.000 0.024(9)
H4 H Uiso 0.346(4) 0.548(3) 0.203(3) 1.000 0.006(6)
H4' H Uiso 0.530(4) 0.510(4) 0.162(4) 1.000 0.020(8)
H5 H Uiso 0.423(3) 0.284(4) 0.057(3) 1.000 0.016(7)
H5' H Uiso 0.318(4) 0.420(3) -0.051(4) 1.000 0.011(7)
H7 H Uiso 0.044(4) 0.472(3) -0.019(4) 1.000 0.012(7)
H8 H Uiso -0.184(3) 0.253(4) 0.057(3) 1.000 0.010(6)
H8' H Uiso -0.141(3) 0.273(5) -0.110(3) 1.000 0.019(6)
H8" H Uiso -0.245(4) 0.391(4) -0.050(4) 1.000 0.021(8)
H11 H Uiso 0.468(4) 0.458(4) 0.429(4) 1.000 0.024(9)
H12 H Uiso 0.154(4) 0.230(4) 0.046(4) 1.000 0.018(9)
H13 H Uiso 0.027(4) 0.065(4) 0.456(4) 1.000 0.017(8)
H13' H Uiso -0.067(5) 0.109(4) 0.328(5) 1.000 0.032(10)
H14 H Uiso 0.223(5) 0.219(4) 0.677(4) 1.000 0.022(9)
H14' H Uiso 0.294(4) 0.338(4) 0.647(3) 1.000 0.008(8)

loop_
_atom_type_symbol
_atom_type_description
_atom_type_scat_dispersion_real
_atom_type_scat_dispersion_imag
_atom_type_scat_source
O O 0.0106 0.0060 'International Tables Vol C Tables 4.2.6.8 and 6.1.1.4'
Ni Ni 0.3393 1.1124 'International Tables Vol C Tables 4.2.6.8 and 6.1.1.4'
N N 0.0061 0.0033 'International Tables Vol C Tables 4.2.6.8 and 6.1.1.4'
H H 0.0000 0.0000 'International Tables Vol C Tables 4.2.6.8 and 6.1.1.4'
C C 0.0033 0.0016 'International Tables Vol C Tables 4.2.6.8 and 6.1.1.4'

loop_
_geom_angle_atom_site_label_1
_geom_angle_atom_site_label_2
_geom_angle_atom_site_label_3
_geom_angle
_geom_angle_publ_flag
O1 Ni O3 171.95(7) yes
O1 Ni O5 87.62(7) yes
O1 Ni O6 95.56(9) yes
O1 Ni N1 81.23(7) yes
O1 Ni N2 90.88(7) yes
O3 Ni O5 95.34(7) yes
O3 Ni O6 91.97(9) yes
O3 Ni N1 95.95(7) yes
O3 Ni N2 81.33(7) yes
O5 Ni O6 89.16(10) yes
O5 Ni N1 168.71(8) yes
O5 Ni N2 97.40(9) yes
O6 Ni N1 90.16(9) yes
O6 Ni N2 171.01(11) yes
N1 Ni N2 84.61(9) yes
Ni O1 C1 116.12(17) yes
Ni O3 C6 115.96(15) yes
H13 O5 H13' 101(4) no
Ni O5 H13 122(2) no
Ni O5 H13' 128(3) no
Ni O6 H14 124(2) no
Ni O6 H14' 113(2) no
H14 O6 H14' 109(3) no
Ni N1 C2 107.96(13) yes
Ni N1 C4 105.53(16) yes
C2 N1 C4 112.4(2) yes
Ni N2 C7 109.91(14) yes
Ni N2 C5 105.61(14) yes
C5 N2 C7 112.77(18) yes
Ni N1 H11 108(2) no
C2 N1 H11 111(2) no
C4 N1 H11 112(2) no
C5 N2 H12 102(2) no
C7 N2 H12 111(2) no
Ni N2 H12 116(2) no
O1 C1 O2 124.3(2) yes
O1 C1 C2 117.7(2) yes
O2 C1 C2 117.8(2) yes
N1 C2 C3 110.80(19) yes
C1 C2 C3 106.32(18) no
N1 C2 C1 111.01(19) yes
N1 C4 C5 109.6(2) yes
N2 C5 C4 109.93(19) yes
O3 C6 O4 124.5(2) yes
O4 C6 C7 116.9(2) yes
O3 C6 C7 118.6(2) yes
N2 C7 C8 110.9(2) yes
C6 C7 C8 108.75(19) no
N2 C7 C6 111.61(19) yes
N1 C2 H2 108.8(17) no
C1 C2 H2 111.1(17) no
C3 C2 H2 108.8(19) no
C2 C3 H3 107.3(15) no
C2 C3 H3' 108(3) no
C2 C3 H3" 112(3) no
H3 C3 H3' 110(3) no
H3 C3 H3" 112(4) no
H3' C3 H3" 107(4) no
N1 C4 H4 104.5(15) no
N1 C4 H4' 113(2) no
C5 C4 H4 111.0(17) no
C5 C4 H4' 110(2) no
H4 C4 H4' 109(3) no
N2 C5 H5 109.3(18) no
N2 C5 H5' 112.6(17) no
C4 C5 H5 108.5(16) no
C4 C5 H5' 106.3(16) no
H5 C5 H5' 110(2) no
N2 C7 H7 107.7(18) no
C6 C7 H7 110.4(18) no
C8 C7 H7 107.4(19) no
C7 C8 H8 111.6(15) no
C7 C8 H8' 112.1(16) no
C7 C8 H8" 109(2) no
H8 C8 H8' 104(3) no
H8 C8 H8" 116(3) no
H8' C8 H8" 104(3) no

loop_
_geom_bond_atom_site_label_1
_geom_bond_atom_site_label_2
_geom_bond_distance
_geom_bond_publ_flag
Ni O1 2.0539(17) yes
Ni O3 2.0753(17) yes
Ni O5 2.085(2) yes
Ni O6 2.0704(14) yes
Ni N1 2.133(2) yes
Ni N2 2.1181(17) yes
O1 C1 1.265(3) yes
O2 C1 1.262(3) yes
O3 C6 1.276(3) yes
O4 C6 1.253(3) yes
O5 H13' 0.78(4) no
O5 H13 0.82(3) no
O6 H14 0.88(4) no
O6 H14' 0.67(4) no
N1 C2 1.485(3) yes
N1 C4 1.480(3) yes
N2 C5 1.490(3) yes
N2 C7 1.485(3) yes
N1 H11 0.81(4) no
N2 H12 0.84(4) no
C1 C2 1.528(3) no
C2 C3 1.537(3) no
C4 C5 1.526(4) no
C6 C7 1.539(4) no
C7 C8 1.530(3) no
C2 H2 0.96(3) no
C3 H3 1.01(3) no
C3 H3' 0.92(4) no
C3 H3" 0.84(5) no
C4 H4 0.94(3) no
C4 H4' 0.94(3) no
C5 H5 0.97(3) no
C5 H5' 1.05(3) no
C7 H7 0.95(3) no
C8 H8 0.93(3) no
C8 H8' 0.95(3) no
C8 H8" 0.92(3) no

loop_
_geom_contact_atom_site_label_1
_geom_contact_atom_site_label_2
_geom_contact_distance
_geom_contact_site_symmetry_2
_geom_contact_publ_flag
Ni O2 3.9713(17) 2_656 no
Ni H3 3.31(3) . no
Ni H8 3.63(2) . no
Ni H3" 3.67(5) 2_646 no
O1 O5 2.865(3) . no
O1 O6 3.054(3) . no
O1 N1 2.726(3) . no
O1 N2 2.973(3) . no
O1 C2 2.394(3) . no
O1 C5 3.238(3) . no
O1 N1 3.228(3) 2_646 no
O1 C3 3.179(3) 2_646 no
O2 Ni 3.9713(17) 2_646 no
O2 C5 3.364(3) 2_645 no
O2 O6 2.821(4) 2_646 no
O2 O5 2.679(3) 1_655 no
O3 O5 3.076(3) . no
O3 O5 2.885(3) 2_556 no
O3 C4 3.378(3) . no
O3 C7 2.424(3) . no
O3 N2 2.733(2) . no
O3 N1 3.126(3) . no
O3 O6 2.982(3) . no
O4 N2 3.034(2) 2_555 no
O4 C5 3.410(3) 2_555 no
O4 O6 2.707(3) 2_556 no
O5 O2 2.679(3) 1_455 no
O5 O3 2.885(3) 2_546 no
O5 O6 2.917(3) . no
O5 O3 3.076(3) . no
O5 O1 2.865(3) . no
O5 N2 3.158(3) . no
O6 O3 2.982(3) . no
O6 N1 2.977(3) . no
O6 O4 2.707(3) 2_546 no
O6 O5 2.917(3) . no
O6 O2 2.821(4) 2_656 no
O6 C3 3.335(3) . no
O6 O1 3.054(3) . no
O1 H3" 2.57(4) 2_646 no
O1 H5 2.83(3) . no
O1 H11 2.45(3) 2_646 no
O2 H13' 1.93(4) 1_655 no
O2 H14' 2.16(4) 2_646 no
O2 H5' 2.32(3) 2_645 no
O2 H8 2.87(3) 1_655 no
O2 H3' 2.80(4) . no
O2 H13 2.76(3) 1_655 no
O3 H3' 2.88(4) 2_656 no
O3 H2 2.74(3) 1_455 no
O3 H13 2.08(3) 2_556 no
O4 H14 1.83(4) 2_556 no
O4 H8" 2.79(3) . no
O4 H4' 2.74(3) 1_455 no
O4 H8' 2.70(3) 2_555 no
O4 H12 2.25(3) 2_555 no
O5 H14 2.87(3) . no
O5 H3" 2.69(4) 2_646 no
O5 H3' 2.81(4) 1_455 no
O6 H13 2.85(3) . no
O6 H3 2.50(3) . no
O6 H11 2.84(3) . no
N1 O1 2.726(3) . no
N1 O3 3.126(3) . no
N1 O6 2.977(3) . no
N1 N2 2.861(3) . no
N1 C1 2.484(3) . no
N1 C5 2.456(3) . no
N1 O1 3.228(3) 2_656 no
N2 O1 2.973(3) . no
N2 O3 2.733(2) . no
N2 O5 3.158(3) . no
N2 N1 2.861(3) . no
N2 C4 2.469(3) . no
N2 C6 2.501(3) . no
N2 O4 3.034(2) 2_545 no
C1 C5 3.195(4) . no
C3 C8 3.529(3) 1_656 no
C3 O1 3.179(3) 2_656 no
C3 O6 3.335(3) . no
C4 C6 3.406(3) . no
C5 O4 3.410(3) 2_545 no
C5 C1 3.195(4) . no
C5 O2 3.364(3) 2_655 no
C6 C4 3.406(3) . no
C8 C3 3.529(3) 1_454 no
C1 H5 2.60(3) . no
C1 H14' 3.03(4) 2_646 no
C1 H11 2.72(3) 2_646 no
C1 H13' 2.82(4) 1_655 no
C2 H13' 3.05(4) 1_655 no
C2 H5 2.79(2) . no
C3 H8' 2.79(2) 1_656 no
C3 H4 3.07(3) 2_646 no
C4 H3 3.09(4) 2_656 no
C4 H7 3.09(3) . no
C6 H4 2.83(3) . no
C6 H8' 3.05(4) 2_555 no
C6 H2 2.76(3) 1_455 no
C6 H14 2.84(4) 2_556 no
C6 H13 2.83(3) 2_556 no
C7 H4 2.87(3) . no
C8 H2 3.08(3) 1_455 no
H2 O3 2.74(3) 1_655 no
H2 C6 2.76(3) 1_655 no
H2 C8 3.08(3) 1_655 no
H2 H4' 2.27(5) . no
H2 H8 2.55(4) 1_655 no
H3 Ni 3.31(3) . no
H3 O6 2.50(3) . no
H3 H11 2.56(5) . no
H3 H14' 2.57(4) . no
H3 C4 3.09(4) 2_646 no
H3 H4 2.40(5) 2_646 no
H3' O2 2.80(4) . no
H3' O5 2.81(4) 1_655 no
H3' H13 2.55(5) 1_655 no
H3' H13' 2.60(6) 1_655 no
H3' O3 2.88(4) 2_646 no
H3" H11 2.45(5) . no
H3" Ni 3.67(5) 2_656 no
H3" O1 2.57(4) 2_656 no
H3" O5 2.69(4) 2_656 no
H3" H13 2.51(5) 2_656 no
H4 C6 2.83(3) . no
H4 C7 2.87(3) . no
H4 C3 3.07(3) 2_656 no
H4 H3 2.40(5) 2_656 no
H4' O4 2.74(3) 1_655 no
H4' H2 2.27(5) . no
H5 O1 2.83(3) . no
H5 C1 2.60(3) . no
H5 C2 2.79(2) . no
H5' H7 2.19(4) . no
H5' H14' 2.59(4) 1_554 no
H5' O2 2.32(3) 2_655 no
H7 C4 3.09(3) . no
H7 H5' 2.19(4) . no
H8 Ni 3.63(2) . no
H8 O2 2.87(3) 1_455 no
H8 H2 2.55(4) 1_455 no
H8 H12 2.58(4) . no
H8' C3 2.79(2) 1_454 no
H8' H12 2.40(4) . no
H8' O4 2.70(3) 2_545 no
H8' C6 3.05(4) 2_545 no
H8" O4 2.79(3) . no
H11 H3 2.56(5) . no
H11 H3" 2.45(5) . no
H11 O1 2.45(3) 2_656 no
H11 C1 2.72(3) 2_656 no
H12 H8 2.58(4) . no
H12 H8' 2.40(4) . no
H12 O4 2.25(3) 2_545 no
H13 O2 2.76(3) 1_455 no
H13 H3' 2.55(5) 1_455 no
H13 H14 2.57(5) . no
H13 O3 2.08(3) 2_546 no
H13 C6 2.83(3) 2_546 no
H13 H3" 2.51(5) 2_646 no
H13' O2 1.93(4) 1_455 no
H13' C1 2.82(4) 1_455 no
H13' C2 3.05(4) 1_455 no
H13' H3' 2.60(6) 1_455 no
H14 H13 2.57(5) . no
H14 O4 1.83(4) 2_546 no
H14 C6 2.84(4) 2_546 no
H14' H3 2.57(4) . no
H14' H5' 2.59(4) 1_556 no
H14' O2 2.16(4) 2_656 no
H14' C1 3.03(4) 2_656 no

loop_
_geom_hbond_atom_site_label_D
_geom_hbond_atom_site_label_H
_geom_hbond_atom_site_label_A
_geom_hbond_distance_DH
_geom_hbond_distance_HA
_geom_hbond_distance_DA
_geom_hbond_angle_DHA
_geom_hbond_site_symmetry_A
_geom_hbond_publ_flag
N1 H11 O1 0.81(4) 2.45(3) 3.228(3) 162(3) 2_656 yes
N2 H12 O4 0.84(4) 2.25(3) 3.034(2) 156(3) 2_545 yes
O5 H13 O3 0.82(3) 2.08(3) 2.885(3) 167(3) 2_546 yes
O5 H13' O2 0.78(4) 1.93(4) 2.679(3) 161(4) 1_455 yes
O6 H14 O4 0.88(4) 1.83(4) 2.707(3) 174(4) 2_546 yes
O6 H14' O2 0.67(4) 2.16(4) 2.821(4) 173(3) 2_656 yes
C3 H3 O6 1.01(3) 2.50(3) 3.335(3) 140(2) . yes
C3 H3" O1 0.84(5) 2.57(4) 3.179(3) 130(3) 2_656 yes
C5 H5' O2 1.05(3) 2.32(3) 3.364(3) 170(2) 2_655 yes

loop_
_geom_torsion_atom_site_label_1
_geom_torsion_atom_site_label_2
_geom_torsion_atom_site_label_3
_geom_torsion_atom_site_label_4
_geom_torsion
_geom_torsion_publ_flag
O5 Ni O1 C1 -178.65(18) no
O6 Ni O1 C1 -89.73(18) no
N1 Ni O1 C1 -0.43(17) no
N2 Ni O1 C1 83.98(17) no
O5 Ni O3 C6 -94.40(18) no
O6 Ni O3 C6 176.26(18) no
N1 Ni O3 C6 85.89(18) no
N2 Ni O3 C6 2.29(17) no
O1 Ni N1 C2 -13.78(16) no
O1 Ni N1 C4 106.62(15) no
O3 Ni N1 C2 173.82(16) no
O3 Ni N1 C4 -65.78(15) no
O6 Ni N1 C2 81.82(18) no
O6 Ni N1 C4 -157.78(17) no
N2 Ni N1 C2 -105.51(17) no
N2 Ni N1 C4 14.89(15) no
O1 Ni N2 C5 -67.10(15) no
O1 Ni N2 C7 170.99(15) no
O3 Ni N2 C5 110.88(15) no
O3 Ni N2 C7 -11.04(15) no
O5 Ni N2 C5 -154.81(15) no
O5 Ni N2 C7 83.28(16) no
N1 Ni N2 C5 14.00(15) no
N1 Ni N2 C7 -107.91(16) no
N2 Ni O5 H13 174(3) no
N2 Ni O5 H13' -47(4) no
O1 Ni O6 H14 -92(3) no
O1 Ni O6 H14' 134(3) no
O3 Ni O6 H14 91(3) no
O3 Ni O6 H14' -43(3) no
O5 Ni O6 H14 -4(3) no
O5 Ni O6 H14' -139(3) no
N1 Ni O6 H14 -173(3) no
N1 Ni O6 H14' 53(3) no
O1 Ni N1 H11 -134(2) no
O3 Ni N1 H11 54(2) no
O6 Ni N1 H11 -38(2) no
N2 Ni N1 H11 135(2) no
O1 Ni N2 H12 45(2) no
O3 Ni N2 H12 -138(2) no
O5 Ni N2 H12 -43(2) no
N1 Ni N2 H12 126(2) no
O1 Ni O5 H13 83(3) no
O1 Ni O5 H13' -137(4) no
O3 Ni O5 H13 -104(3) no
O3 Ni O5 H13' 35(4) no
O6 Ni O5 H13 -12(3) no
O6 Ni O5 H13' 127(4) no
Ni O1 C1 O2 -168.82(19) no
Ni O1 C1 C2 15.2(3) no
Ni O3 C6 C7 7.3(3) no
Ni O3 C6 O4 -175.40(19) no
Ni N1 C2 C1 24.1(2) no
Ni N1 C2 C3 -93.84(18) no
C4 N1 C2 C3 150.2(2) no
Ni N1 C4 C5 -41.2(2) no
C4 N1 C2 C1 -91.9(2) no
C2 N1 C4 C5 76.3(2) no
Ni N2 C5 C4 -40.6(2) no
C7 N2 C5 C4 79.5(2) no
Ni N2 C7 C6 17.1(2) no
Ni N2 C7 C8 -104.33(18) no
C5 N2 C7 C6 -100.5(2) no
C5 N2 C7 C8 138.1(2) no
O1 C1 C2 C3 93.4(2) no
O1 C1 C2 N1 -27.2(3) no
O2 C1 C2 C3 -82.9(3) no
O2 C1 C2 N1 156.5(2) no
N1 C4 C5 N2 57.2(3) no
O3 C6 C7 N2 -16.8(3) no
O4 C6 C7 C8 -71.7(3) no
O3 C6 C7 C8 105.8(2) no
O4 C6 C7 N2 165.7(2) no
